data_4067972
loop_
_publ_author_name
'Ghereg, Dumitru'
'Sotiropoulos, Jean-Marc'
'Escudi\'e, Jean'
'Miqueu, Karinne'
'Matioszek, Dimitri'
'Ladeira, Sonia'
'Saffon-Merceron, Nathalie'

_publ_section_title
;
 Versatile 1,2- and 1,3-Dipole Behavior of the 1-Arsa-3-Germaallene
 Tip(t-Bu)Ge&#x2550;C&#x2550;AsMes*: Formation of a Heterocyclic
 Arsa(germa)carbene (AsGeHC)
;
_journal_issue 3
_journal_name_full Organometallics
_journal_page_first 930
_journal_paper_doi 10.1021/om200968x
_journal_volume 31
_journal_year 2012
_chemical_compound_source 'synthesis as described'
_chemical_formula_moiety 'C52 H69 As Ge O2, C H Cl3'
_chemical_formula_sum 'C53 H70 As Cl3 Ge O2'
_chemical_formula_weight 992.97
_chemical_name_systematic
;
 ?
;
_space_group_IT_number 14
_symmetry_cell_setting monoclinic
_symmetry_Int_Tables_number 14
_symmetry_space_group_name_Hall '-P 2ybc'
_symmetry_space_group_name_H-M 'P 1 21/c 1'
_atom_sites_solution_hydrogens geom
_atom_sites_solution_primary direct
_atom_sites_solution_secondary difmap
_cell_angle_alpha 90
_cell_angle_beta 118.019(3)
_cell_angle_gamma 90
_cell_formula_units_Z 4
_cell_length_a 10.0231(5)
_cell_length_b 31.4407(17)
_cell_length_c 18.7805(9)
_cell_measurement_reflns_used 9976
_cell_measurement_temperature 180(2)
_cell_measurement_theta_max 26.96
_cell_measurement_theta_min 2.14
_cell_measurement_wavelength 0.71073
_cell_volume 5224.7(5)
_computing_cell_refinement 'Bruker SMART'
_computing_data_collection 'Bruker SMART'
_computing_data_reduction 'Bruker SAINT'
_computing_molecular_graphics 'Ortep-3 for Windows (Farrugia, 1997)'
_computing_publication_material 'WinGX publication routines (Farrugia, 1999)'
_computing_structure_refinement 'SHELXL-97 (Sheldrick, 1997)'
_computing_structure_solution 'SHELXS-97 (Sheldrick, 1990)'
_diffrn_ambient_temperature 180(2)
_diffrn_measured_fraction_theta_full 0.993
_diffrn_measured_fraction_theta_max 0.993
_diffrn_measurement_device_type 'CCD area detector'
_diffrn_measurement_method 'phi and omega scans'
_diffrn_radiation_monochromator graphite
_diffrn_radiation_probe x-ray
_diffrn_radiation_source 'fine-focus sealed tube'
_diffrn_radiation_type MoK\a
_diffrn_radiation_wavelength 0.71073
_diffrn_reflns_av_R_equivalents 0.0368
_diffrn_reflns_av_unetI/netI 0.0339
_diffrn_reflns_limit_h_max 12
_diffrn_reflns_limit_h_min -12
_diffrn_reflns_limit_k_max 37
_diffrn_reflns_limit_k_min -33
_diffrn_reflns_limit_l_max 22
_diffrn_reflns_limit_l_min -22
_diffrn_reflns_number 39234
_diffrn_reflns_theta_full 25.35
_diffrn_reflns_theta_max 25.35
_diffrn_reflns_theta_min 2.41
_exptl_absorpt_coefficient_mu 1.405
_exptl_absorpt_correction_T_max 0.800
_exptl_absorpt_correction_T_min 0.630
_exptl_absorpt_correction_type multi-scan
_exptl_absorpt_process_details 'SADABS (Bruker-AXS)'
_exptl_crystal_colour orange
_exptl_crystal_density_diffrn 1.262
_exptl_crystal_density_method 'not measured'
_exptl_crystal_description block
_exptl_crystal_F_000 2080
_exptl_crystal_size_max 0.4
_exptl_crystal_size_mid 0.28
_exptl_crystal_size_min 0.16
_refine_diff_density_max 0.716
_refine_diff_density_min -0.82
_refine_diff_density_rms 0.071
_refine_ls_extinction_method none
_refine_ls_goodness_of_fit_ref 1.021
_refine_ls_hydrogen_treatment constr
_refine_ls_matrix_type full
_refine_ls_number_parameters 571
_refine_ls_number_reflns 9485
_refine_ls_number_restraints 157
_refine_ls_restrained_S_all 1.02
_refine_ls_R_factor_all 0.0654
_refine_ls_R_factor_gt 0.0486
_refine_ls_shift/su_max 0.009
_refine_ls_shift/su_mean 0
_refine_ls_structure_factor_coef Fsqd
_refine_ls_weighting_details 'calc w=1/[\s^2^(Fo^2^)+(0.0624P)^2^+8.9525P] where P=(Fo^2^+2Fc^2^)/3'
_refine_ls_weighting_scheme calc
_refine_ls_wR_factor_gt 0.1229
_refine_ls_wR_factor_ref 0.1334
_reflns_number_gt 7509
_reflns_number_total 9485
_reflns_threshold_expression >2sigma(I)
_cod_data_source_file om200968x_si_002.cif
_cod_data_source_block 5
_cod_database_code 4067972

loop_
_symmetry_equiv_pos_as_xyz
'x, y, z'
'-x, y+1/2, -z+1/2'
'-x, -y, -z'
'x, -y-1/2, z-1/2'

loop_
_atom_site_label
_atom_site_type_symbol
_atom_site_fract_x
_atom_site_fract_y
_atom_site_fract_z
_atom_site_U_iso_or_equiv
_atom_site_adp_type
_atom_site_occupancy
_atom_site_symmetry_multiplicity
_atom_site_calc_flag
_atom_site_refinement_flags
_atom_site_disorder_assembly
_atom_site_disorder_group
C53 C 0.1877(8) 0.8288(2) 0.7763(5) 0.103(2) Uani 1 1 d D . .
H53 H 0.1966 0.8081 0.7383 0.124 Uiso 1 1 calc R A 1
Cl1 Cl 0.3708(6) 0.85076(15) 0.8481(3) 0.1300(8) Uani 0.52 1 d PD B 1
Cl2 Cl 0.1152(9) 0.8050(2) 0.8358(5) 0.1300(8) Uani 0.52 1 d PD B 1
Cl3 Cl 0.0771(6) 0.87437(15) 0.7252(3) 0.1300(8) Uani 0.52 1 d PD B 1
Cl1' Cl 0.3580(7) 0.85425(17) 0.8019(4) 0.1300(8) Uani 0.48 1 d PD B 2
Cl2' Cl 0.1538(9) 0.8116(3) 0.8502(5) 0.1300(8) Uani 0.48 1 d PD B 2
Cl3' Cl 0.0302(6) 0.85371(16) 0.6991(4) 0.1300(8) Uani 0.48 1 d PD B 2
As1 As 0.27761(5) 0.652290(13) 0.81678(2) 0.03925(12) Uani 1 1 d . C .
O1 O 0.5703(3) 0.57862(8) 0.76821(14) 0.0358(6) Uani 1 1 d . . .
O2 O 0.3626(3) 0.57247(8) 0.83387(14) 0.0330(5) Uani 1 1 d . C .
C1 C 0.3017(4) 0.51977(11) 0.6743(2) 0.0315(7) Uani 1 1 d . . .
C2 C 0.1540(4) 0.50893(12) 0.6583(2) 0.0313(8) Uani 1 1 d . . .
C3 C 0.1129(4) 0.46646(12) 0.6538(2) 0.0362(8) Uani 1 1 d . . .
H3 H 0.0129 0.4597 0.6432 0.043 Uiso 1 1 calc R . .
C4 C 0.2126(4) 0.43364(12) 0.6640(2) 0.0409(9) Uani 1 1 d . . .
C5 C 0.3548(4) 0.44481(13) 0.6748(2) 0.0428(9) Uani 1 1 d . . .
H5 H 0.423 0.4228 0.6792 0.051 Uiso 1 1 calc R . .
C6 C 0.4019(4) 0.48673(12) 0.6795(2) 0.0354(8) Uani 1 1 d . . .
C7 C 0.0345(4) 0.54232(12) 0.6452(2) 0.0350(8) Uani 1 1 d . . .
H7 H 0.0803 0.5709 0.6478 0.042 Uiso 1 1 calc R . .
C8 C -0.1035(5) 0.53805(14) 0.5619(2) 0.0482(10) Uani 1 1 d . . .
H8A H -0.0712 0.5396 0.5201 0.072 Uiso 1 1 calc R . .
H8B H -0.1748 0.5612 0.5541 0.072 Uiso 1 1 calc R . .
H8C H -0.1529 0.5106 0.5582 0.072 Uiso 1 1 calc R . .
C9 C -0.0122(5) 0.54045(16) 0.7117(3) 0.0538(11) Uani 1 1 d . . .
H9A H -0.0583 0.5128 0.7102 0.081 Uiso 1 1 calc R . .
H9B H -0.0855 0.5631 0.7032 0.081 Uiso 1 1 calc R . .
H9C H 0.0771 0.5443 0.7642 0.081 Uiso 1 1 calc R . .
C10 C 0.1676(5) 0.38745(14) 0.6621(3) 0.0534(11) Uani 1 1 d . . .
H10 H 0.0619 0.3869 0.6545 0.064 Uiso 1 1 calc R . .
C11 C 0.1689(7) 0.36324(16) 0.5925(3) 0.0733(15) Uani 1 1 d . . .
H11A H 0.1057 0.3782 0.5419 0.11 Uiso 1 1 calc R . .
H11B H 0.129 0.3345 0.5901 0.11 Uiso 1 1 calc R . .
H11C H 0.2727 0.3614 0.6006 0.11 Uiso 1 1 calc R . .
C12 C 0.2689(7) 0.36519(17) 0.7419(3) 0.0749(15) Uani 1 1 d . . .
H12A H 0.3732 0.3648 0.7504 0.112 Uiso 1 1 calc R . .
H12B H 0.2336 0.336 0.7401 0.112 Uiso 1 1 calc R . .
H12C H 0.2649 0.3806 0.7862 0.112 Uiso 1 1 calc R . .
C13 C 0.5585(4) 0.49380(13) 0.6873(2) 0.0411(9) Uani 1 1 d . . .
H13 H 0.5748 0.5252 0.6871 0.049 Uiso 1 1 calc R . .
C14 C 0.5685(5) 0.47442(16) 0.6144(3) 0.0573(12) Uani 1 1 d . . .
H14A H 0.5559 0.4435 0.6142 0.086 Uiso 1 1 calc R . .
H14B H 0.6673 0.481 0.6184 0.086 Uiso 1 1 calc R . .
H14C H 0.4886 0.4865 0.5644 0.086 Uiso 1 1 calc R . .
C15 C 0.6822(5) 0.47598(15) 0.7665(3) 0.0528(11) Uani 1 1 d . . .
H15A H 0.6725 0.4883 0.8117 0.079 Uiso 1 1 calc R . .
H15B H 0.7814 0.4832 0.7716 0.079 Uiso 1 1 calc R . .
H15C H 0.672 0.445 0.7669 0.079 Uiso 1 1 calc R . .
Ge1 Ge 0.37024(4) 0.579738(12) 0.69471(2) 0.02915(11) Uani 1 1 d D C .
C16 C 0.3580(4) 0.60918(12) 0.5986(2) 0.0371(8) Uani 1 1 d D . .
C17 C 0.2696(11) 0.5801(3) 0.5247(4) 0.0714(12) Uani 0.66 1 d PD C 1
H17A H 0.2546 0.5948 0.4756 0.107 Uiso 0.66 1 calc PR C 1
H17B H 0.1711 0.573 0.5208 0.107 Uiso 0.66 1 calc PR C 1
H17C H 0.327 0.5538 0.531 0.107 Uiso 0.66 1 calc PR C 1
C18 C 0.5154(9) 0.6150(3) 0.6071(5) 0.0714(12) Uani 0.66 1 d PD C 1
H18A H 0.5536 0.5875 0.5999 0.107 Uiso 0.66 1 calc PR C 1
H18B H 0.5831 0.6262 0.6608 0.107 Uiso 0.66 1 calc PR C 1
H18C H 0.5109 0.635 0.5659 0.107 Uiso 0.66 1 calc PR C 1
C19 C 0.2757(11) 0.6508(3) 0.5839(5) 0.0714(12) Uani 0.66 1 d PD C 1
H19A H 0.2486 0.6609 0.5295 0.107 Uiso 0.66 1 calc PR C 1
H19B H 0.341 0.6717 0.6236 0.107 Uiso 0.66 1 calc PR C 1
H19C H 0.1837 0.6468 0.5891 0.107 Uiso 0.66 1 calc PR C 1
C17' C 0.397(2) 0.5803(4) 0.5487(8) 0.0714(12) Uani 0.34 1 d PD C 2
H17D H 0.3514 0.5909 0.4932 0.107 Uiso 0.34 1 calc PR C 2
H17E H 0.3584 0.5517 0.5492 0.107 Uiso 0.34 1 calc PR C 2
H17F H 0.5071 0.5792 0.5708 0.107 Uiso 0.34 1 calc PR C 2
C18' C 0.4711(18) 0.6472(5) 0.6266(8) 0.0714(12) Uani 0.34 1 d PD C 2
H18D H 0.5596 0.64 0.6777 0.107 Uiso 0.34 1 calc PR C 2
H18E H 0.4217 0.6724 0.634 0.107 Uiso 0.34 1 calc PR C 2
H18F H 0.5031 0.653 0.5856 0.107 Uiso 0.34 1 calc PR C 2
C19' C 0.2016(15) 0.6285(5) 0.5548(8) 0.0714(12) Uani 0.34 1 d PD C 2
H19D H 0.1981 0.6488 0.5143 0.107 Uiso 0.34 1 calc PR C 2
H19E H 0.1783 0.6432 0.5936 0.107 Uiso 0.34 1 calc PR C 2
H19F H 0.1272 0.6059 0.5281 0.107 Uiso 0.34 1 calc PR C 2
C20 C 0.6150(4) 0.57165(11) 0.8478(2) 0.0320(8) Uani 1 1 d . . .
C21 C 0.7759(4) 0.56889(11) 0.8994(2) 0.0335(8) Uani 1 1 d . . .
C22 C 0.8766(4) 0.57546(14) 0.8680(3) 0.0455(10) Uani 1 1 d . . .
H22 H 0.8381 0.5824 0.8126 0.055 Uiso 1 1 calc R . .
C23 C 1.0293(5) 0.57204(17) 0.9160(3) 0.0603(13) Uani 1 1 d . . .
H23 H 1.0963 0.5766 0.8941 0.072 Uiso 1 1 calc R . .
C24 C 1.0857(5) 0.56181(18) 0.9971(3) 0.0621(13) Uani 1 1 d . . .
H24 H 1.1916 0.5593 1.0305 0.075 Uiso 1 1 calc R . .
C25 C 0.9904(4) 0.55542(15) 1.0289(3) 0.0523(11) Uani 1 1 d . . .
H25 H 1.0315 0.5484 1.0844 0.063 Uiso 1 1 calc R . .
C26 C 0.8331(4) 0.55894(12) 0.9820(2) 0.0368(8) Uani 1 1 d . . .
C27 C 0.7279(4) 0.55308(12) 1.0146(2) 0.0359(8) Uani 1 1 d . . .
C28 C 0.7760(5) 0.54116(15) 1.0961(2) 0.0491(10) Uani 1 1 d . . .
H28 H 0.8802 0.5359 1.1307 0.059 Uiso 1 1 calc R . .
C29 C 0.6754(5) 0.53714(16) 1.1254(2) 0.0553(11) Uani 1 1 d . . .
H29 H 0.7099 0.5288 1.1799 0.066 Uiso 1 1 calc R . .
C30 C 0.5226(5) 0.54513(16) 1.0760(3) 0.0547(11) Uani 1 1 d . . .
H30 H 0.4537 0.5431 1.0974 0.066 Uiso 1 1 calc R . .
C31 C 0.4706(4) 0.55599(14) 0.9963(2) 0.0427(9) Uani 1 1 d . . .
H31 H 0.366 0.5613 0.9628 0.051 Uiso 1 1 calc R . .
C32 C 0.5721(4) 0.55931(12) 0.9643(2) 0.0332(8) Uani 1 1 d . . .
C33 C 0.5191(4) 0.56832(11) 0.8803(2) 0.0306(7) Uani 1 1 d . . .
C34 C 0.3197(4) 0.60568(11) 0.7749(2) 0.0305(7) Uani 1 1 d . . .
C35 C 0.2494(4) 0.70054(12) 0.7427(2) 0.0388(8) Uani 1 1 d . . .
C37 C 0.0996(5) 0.74210(14) 0.6244(3) 0.0516(11) Uani 1 1 d . . .
H37 H 0.0033 0.7494 0.5816 0.062 Uiso 1 1 calc R C .
C39 C 0.3608(5) 0.75327(14) 0.6938(3) 0.0506(10) Uani 1 1 d . . .
H39 H 0.4473 0.7685 0.6999 0.061 Uiso 1 1 calc R C .
C36 C 0.1051(5) 0.71270(13) 0.6810(2) 0.0434(9) Uani 1 1 d D C .
C41 C -0.0473(5) 0.69627(14) 0.6731(3) 0.0512(10) Uani 1 1 d D . .
C42 C -0.0711(10) 0.6487(2) 0.6497(6) 0.0674(13) Uani 0.6 1 d PD C 1
H42A H -0.1756 0.6407 0.6345 0.101 Uiso 0.6 1 calc PR C 1
H42B H -0.0017 0.6315 0.6957 0.101 Uiso 0.6 1 calc PR C 1
H42C H -0.0513 0.6438 0.604 0.101 Uiso 0.6 1 calc PR C 1
C43 C -0.1848(9) 0.7198(3) 0.6059(5) 0.0674(13) Uani 0.6 1 d PD C 1
H43A H -0.1986 0.7106 0.553 0.101 Uiso 0.6 1 calc PR C 1
H43B H -0.1669 0.7505 0.6117 0.101 Uiso 0.6 1 calc PR C 1
H43C H -0.2758 0.713 0.6106 0.101 Uiso 0.6 1 calc PR C 1
C44 C -0.0523(10) 0.7027(3) 0.7527(5) 0.0674(13) Uani 0.6 1 d PD C 1
H44A H -0.146 0.6906 0.7481 0.101 Uiso 0.6 1 calc PR C 1
H44B H -0.0485 0.7332 0.7644 0.101 Uiso 0.6 1 calc PR C 1
H44C H 0.0346 0.6885 0.7964 0.101 Uiso 0.6 1 calc PR C 1
C42' C -0.0975(16) 0.6579(4) 0.6194(8) 0.0674(13) Uani 0.4 1 d PD C 2
H42D H -0.0135 0.6377 0.6367 0.101 Uiso 0.4 1 calc PR C 2
H42E H -0.1293 0.6666 0.5636 0.101 Uiso 0.4 1 calc PR C 2
H42F H -0.1824 0.6444 0.6227 0.101 Uiso 0.4 1 calc PR C 2
C43' C -0.1701(13) 0.7321(4) 0.6416(9) 0.0674(13) Uani 0.4 1 d PD C 2
H43D H -0.172 0.7457 0.5942 0.101 Uiso 0.4 1 calc PR C 2
H43E H -0.1459 0.7534 0.6841 0.101 Uiso 0.4 1 calc PR C 2
H43F H -0.2694 0.7197 0.6268 0.101 Uiso 0.4 1 calc PR C 2
C44' C -0.0454(16) 0.6832(5) 0.7536(7) 0.0674(13) Uani 0.4 1 d PD C 2
H44D H -0.1464 0.6871 0.7486 0.101 Uiso 0.4 1 calc PR C 2
H44E H 0.0273 0.7009 0.7976 0.101 Uiso 0.4 1 calc PR C 2
H44F H -0.0159 0.6532 0.7651 0.101 Uiso 0.4 1 calc PR C 2
C38 C 0.2247(5) 0.76142(14) 0.6265(3) 0.0519(11) Uani 1 1 d D C .
C45 C 0.2213(15) 0.7911(4) 0.5613(7) 0.0939(14) Uani 0.56 1 d PDU C 1
C46 C 0.0603(13) 0.7983(4) 0.4928(6) 0.0959(16) Uani 0.56 1 d PDU C 1
H46A H 0.0254 0.7727 0.4593 0.144 Uiso 0.56 1 calc PR C 1
H46B H 0.0602 0.8224 0.4595 0.144 Uiso 0.56 1 calc PR C 1
H46C H -0.0075 0.8045 0.5157 0.144 Uiso 0.56 1 calc PR C 1
C47 C 0.3162(15) 0.7720(4) 0.5263(7) 0.0952(16) Uani 0.56 1 d PDU C 1
H47A H 0.4226 0.7718 0.5674 0.143 Uiso 0.56 1 calc PR C 1
H47B H 0.3046 0.789 0.48 0.143 Uiso 0.56 1 calc PR C 1
H47C H 0.2828 0.7428 0.5087 0.143 Uiso 0.56 1 calc PR C 1
C48 C 0.2879(15) 0.8352(4) 0.5975(7) 0.0942(16) Uani 0.56 1 d PDU C 1
H48A H 0.2248 0.8486 0.6183 0.141 Uiso 0.56 1 calc PR C 1
H48B H 0.2901 0.8533 0.5555 0.141 Uiso 0.56 1 calc PR C 1
H48C H 0.3909 0.8316 0.6416 0.141 Uiso 0.56 1 calc PR C 1
C45' C 0.2071(19) 0.7904(5) 0.5569(8) 0.0941(15) Uani 0.44 1 d PDU C 2
C46' C 0.0618(17) 0.8191(5) 0.5262(9) 0.0956(17) Uani 0.44 1 d PDU C 2
H46D H 0.0705 0.8378 0.57 0.143 Uiso 0.44 1 calc PR C 2
H46E H -0.0278 0.8011 0.5087 0.143 Uiso 0.44 1 calc PR C 2
H46F H 0.0524 0.8365 0.4807 0.143 Uiso 0.44 1 calc PR C 2
C47' C 0.180(2) 0.7625(5) 0.4854(8) 0.0955(16) Uani 0.44 1 d PDU C 2
H47D H 0.1764 0.7804 0.4416 0.143 Uiso 0.44 1 calc PR C 2
H47E H 0.0844 0.7473 0.4668 0.143 Uiso 0.44 1 calc PR C 2
H47F H 0.263 0.742 0.5016 0.143 Uiso 0.44 1 calc PR C 2
C48' C 0.3419(17) 0.8191(5) 0.5764(9) 0.0950(17) Uani 0.44 1 d PDU C 2
H48D H 0.3782 0.831 0.6306 0.142 Uiso 0.44 1 calc PR C 2
H48E H 0.3115 0.8422 0.5369 0.142 Uiso 0.44 1 calc PR C 2
H48F H 0.4229 0.8025 0.5744 0.142 Uiso 0.44 1 calc PR C 2
C40 C 0.3792(4) 0.72398(13) 0.7535(2) 0.0429(9) Uani 1 1 d D C .
C49 C 0.5384(5) 0.72127(14) 0.8286(3) 0.0529(11) Uani 1 1 d D . .
C50 C 0.6250(11) 0.6803(3) 0.8416(5) 0.0676(14) Uani 0.6 1 d PD C 1
H50A H 0.632 0.6732 0.7927 0.101 Uiso 0.6 1 calc PR C 1
H50B H 0.5724 0.6574 0.8538 0.101 Uiso 0.6 1 calc PR C 1
H50C H 0.7268 0.6837 0.8869 0.101 Uiso 0.6 1 calc PR C 1
C51 C 0.5209(10) 0.7325(3) 0.9041(5) 0.0676(14) Uani 0.6 1 d PD C 1
H51A H 0.4565 0.7113 0.9111 0.101 Uiso 0.6 1 calc PR C 1
H51B H 0.4746 0.7607 0.8971 0.101 Uiso 0.6 1 calc PR C 1
H51C H 0.6206 0.7326 0.9519 0.101 Uiso 0.6 1 calc PR C 1
C52 C 0.6410(12) 0.7567(3) 0.8219(6) 0.0676(14) Uani 0.6 1 d PD C 1
H52A H 0.7405 0.7559 0.8697 0.101 Uiso 0.6 1 calc PR C 1
H52B H 0.5944 0.7846 0.8182 0.101 Uiso 0.6 1 calc PR C 1
H52C H 0.6525 0.7519 0.7735 0.101 Uiso 0.6 1 calc PR C 1
C50' C 0.6183(17) 0.6824(4) 0.8137(8) 0.0676(14) Uani 0.4 1 d PD C 2
H50D H 0.7258 0.6827 0.8533 0.101 Uiso 0.4 1 calc PR C 2
H50E H 0.6076 0.6841 0.7592 0.101 Uiso 0.4 1 calc PR C 2
H50F H 0.5719 0.6561 0.8194 0.101 Uiso 0.4 1 calc PR C 2
C51' C 0.5362(16) 0.7147(4) 0.9091(7) 0.0676(14) Uani 0.4 1 d PD C 2
H51D H 0.5369 0.6842 0.9199 0.101 Uiso 0.4 1 calc PR C 2
H51E H 0.4448 0.7277 0.9061 0.101 Uiso 0.4 1 calc PR C 2
H51F H 0.6256 0.7281 0.9526 0.101 Uiso 0.4 1 calc PR C 2
C52' C 0.6412(18) 0.7601(5) 0.8455(9) 0.0676(14) Uani 0.4 1 d PD C 2
H52D H 0.716 0.7606 0.9027 0.101 Uiso 0.4 1 calc PR C 2
H52E H 0.5801 0.7861 0.8319 0.101 Uiso 0.4 1 calc PR C 2
H52F H 0.6933 0.7585 0.8126 0.101 Uiso 0.4 1 calc PR C 2

loop_
_atom_site_aniso_label
_atom_site_aniso_U_11
_atom_site_aniso_U_22
_atom_site_aniso_U_33
_atom_site_aniso_U_23
_atom_site_aniso_U_13
_atom_site_aniso_U_12
C53 0.111(6) 0.094(5) 0.128(6) -0.008(4) 0.076(5) -0.002(4)
Cl1 0.1538(19) 0.1083(15) 0.150(2) 0.0001(14) 0.0899(19) -0.0081(12)
Cl2 0.1538(19) 0.1083(15) 0.150(2) 0.0001(14) 0.0899(19) -0.0081(12)
Cl3 0.1538(19) 0.1083(15) 0.150(2) 0.0001(14) 0.0899(19) -0.0081(12)
Cl1' 0.1538(19) 0.1083(15) 0.150(2) 0.0001(14) 0.0899(19) -0.0081(12)
Cl2' 0.1538(19) 0.1083(15) 0.150(2) 0.0001(14) 0.0899(19) -0.0081(12)
Cl3' 0.1538(19) 0.1083(15) 0.150(2) 0.0001(14) 0.0899(19) -0.0081(12)
As1 0.0428(2) 0.0460(2) 0.0306(2) -0.00040(17) 0.01865(18) 0.00394(17)
O1 0.0258(12) 0.0552(16) 0.0254(12) -0.0007(11) 0.0111(10) -0.0032(11)
O2 0.0244(12) 0.0448(15) 0.0267(12) 0.0098(10) 0.0094(10) 0.0014(10)
C1 0.0325(18) 0.040(2) 0.0224(17) 0.0005(15) 0.0128(15) -0.0028(15)
C2 0.0274(17) 0.042(2) 0.0213(16) 0.0027(14) 0.0086(14) -0.0009(15)
C3 0.0291(18) 0.046(2) 0.0294(19) 0.0027(16) 0.0101(15) -0.0045(16)
C4 0.040(2) 0.040(2) 0.040(2) 0.0020(17) 0.0163(18) -0.0048(17)
C5 0.040(2) 0.041(2) 0.047(2) 0.0058(18) 0.0203(19) 0.0056(17)
C6 0.036(2) 0.041(2) 0.0319(19) 0.0040(16) 0.0179(16) 0.0022(16)
C7 0.0280(18) 0.041(2) 0.036(2) -0.0010(16) 0.0146(16) -0.0012(15)
C8 0.036(2) 0.053(3) 0.042(2) 0.0033(19) 0.0073(18) 0.0029(18)
C9 0.047(2) 0.072(3) 0.050(3) -0.004(2) 0.029(2) -0.002(2)
C10 0.045(2) 0.041(2) 0.067(3) 0.006(2) 0.021(2) -0.0043(19)
C11 0.081(4) 0.046(3) 0.075(4) -0.007(3) 0.022(3) -0.006(3)
C12 0.086(4) 0.057(3) 0.075(4) 0.022(3) 0.032(3) 0.004(3)
C13 0.037(2) 0.042(2) 0.049(2) 0.0010(18) 0.0243(19) 0.0015(17)
C14 0.061(3) 0.065(3) 0.061(3) -0.002(2) 0.040(2) 0.002(2)
C15 0.033(2) 0.064(3) 0.055(3) 0.002(2) 0.015(2) 0.0029(19)
Ge1 0.02618(19) 0.0378(2) 0.02163(19) 0.00099(15) 0.00968(15) -0.00276(15)
C16 0.042(2) 0.043(2) 0.0263(18) 0.0035(16) 0.0160(16) -0.0034(17)
C17 0.093(3) 0.079(3) 0.047(2) 0.014(2) 0.037(2) -0.007(3)
C18 0.093(3) 0.079(3) 0.047(2) 0.014(2) 0.037(2) -0.007(3)
C19 0.093(3) 0.079(3) 0.047(2) 0.014(2) 0.037(2) -0.007(3)
C17' 0.093(3) 0.079(3) 0.047(2) 0.014(2) 0.037(2) -0.007(3)
C18' 0.093(3) 0.079(3) 0.047(2) 0.014(2) 0.037(2) -0.007(3)
C19' 0.093(3) 0.079(3) 0.047(2) 0.014(2) 0.037(2) -0.007(3)
C20 0.0303(18) 0.039(2) 0.0231(17) -0.0011(14) 0.0097(15) -0.0026(15)
C21 0.0278(18) 0.037(2) 0.0314(19) -0.0040(15) 0.0109(15) -0.0012(15)
C22 0.032(2) 0.066(3) 0.038(2) -0.0062(19) 0.0159(17) -0.0015(18)
C23 0.031(2) 0.094(4) 0.056(3) -0.009(3) 0.021(2) -0.005(2)
C24 0.027(2) 0.097(4) 0.051(3) -0.002(3) 0.009(2) 0.003(2)
C25 0.031(2) 0.075(3) 0.037(2) 0.000(2) 0.0047(18) 0.003(2)
C26 0.0292(18) 0.042(2) 0.0299(19) -0.0016(16) 0.0060(16) 0.0023(15)
C27 0.0326(19) 0.041(2) 0.0249(18) -0.0007(15) 0.0062(15) 0.0015(15)
C28 0.037(2) 0.068(3) 0.028(2) 0.0056(19) 0.0030(17) 0.005(2)
C29 0.056(3) 0.078(3) 0.025(2) 0.011(2) 0.014(2) 0.006(2)
C30 0.051(3) 0.082(3) 0.036(2) 0.010(2) 0.025(2) 0.006(2)
C31 0.036(2) 0.061(3) 0.030(2) 0.0066(18) 0.0145(17) 0.0059(18)
C32 0.0327(19) 0.038(2) 0.0261(18) 0.0008(15) 0.0113(15) 0.0004(15)
C33 0.0244(17) 0.0361(19) 0.0254(17) 0.0006(14) 0.0068(14) 0.0005(14)
C34 0.0205(16) 0.041(2) 0.0242(17) 0.0036(15) 0.0061(14) -0.0008(14)
C35 0.040(2) 0.040(2) 0.038(2) -0.0016(17) 0.0192(17) 0.0024(17)
C37 0.047(2) 0.050(3) 0.044(2) 0.003(2) 0.011(2) 0.003(2)
C39 0.053(3) 0.047(2) 0.054(3) -0.004(2) 0.028(2) -0.010(2)
C36 0.042(2) 0.044(2) 0.042(2) -0.0012(18) 0.0173(18) 0.0016(17)
C41 0.037(2) 0.056(3) 0.059(3) 0.003(2) 0.022(2) 0.0047(19)
C42 0.048(2) 0.069(3) 0.084(3) 0.004(3) 0.030(2) 0.004(2)
C43 0.048(2) 0.069(3) 0.084(3) 0.004(3) 0.030(2) 0.004(2)
C44 0.048(2) 0.069(3) 0.084(3) 0.004(3) 0.030(2) 0.004(2)
C42' 0.048(2) 0.069(3) 0.084(3) 0.004(3) 0.030(2) 0.004(2)
C43' 0.048(2) 0.069(3) 0.084(3) 0.004(3) 0.030(2) 0.004(2)
C44' 0.048(2) 0.069(3) 0.084(3) 0.004(3) 0.030(2) 0.004(2)
C38 0.059(3) 0.049(3) 0.044(2) 0.002(2) 0.022(2) -0.004(2)
C45 0.119(4) 0.094(3) 0.069(3) 0.026(2) 0.044(2) -0.012(3)
C46 0.120(4) 0.095(3) 0.070(3) 0.026(2) 0.042(3) -0.011(3)
C47 0.120(4) 0.096(3) 0.070(3) 0.026(2) 0.045(3) -0.011(3)
C48 0.119(4) 0.093(3) 0.070(3) 0.026(2) 0.044(3) -0.012(3)
C45' 0.119(4) 0.094(3) 0.069(3) 0.026(2) 0.044(2) -0.012(3)
C46' 0.120(4) 0.094(3) 0.070(3) 0.026(2) 0.043(3) -0.011(3)
C47' 0.121(4) 0.095(3) 0.069(3) 0.025(2) 0.043(3) -0.011(3)
C48' 0.120(4) 0.094(3) 0.070(3) 0.026(3) 0.043(3) -0.013(3)
C40 0.042(2) 0.040(2) 0.045(2) -0.0070(18) 0.0189(19) -0.0009(17)
C49 0.042(2) 0.047(2) 0.056(3) -0.003(2) 0.011(2) -0.0070(19)
C50 0.0538(19) 0.060(2) 0.060(3) -0.007(2) 0.003(2) -0.0095(17)
C51 0.0538(19) 0.060(2) 0.060(3) -0.007(2) 0.003(2) -0.0095(17)
C52 0.0538(19) 0.060(2) 0.060(3) -0.007(2) 0.003(2) -0.0095(17)
C50' 0.0538(19) 0.060(2) 0.060(3) -0.007(2) 0.003(2) -0.0095(17)
C51' 0.0538(19) 0.060(2) 0.060(3) -0.007(2) 0.003(2) -0.0095(17)
C52' 0.0538(19) 0.060(2) 0.060(3) -0.007(2) 0.003(2) -0.0095(17)

loop_
_atom_type_symbol
_atom_type_description
_atom_type_scat_dispersion_real
_atom_type_scat_dispersion_imag
_atom_type_scat_source
C C 0.0033 0.0016 'International Tables Vol C Tables 4.2.6.8 and 6.1.1.4'
H H 0 0 'International Tables Vol C Tables 4.2.6.8 and 6.1.1.4'
As As 0.0499 2.0058 'International Tables Vol C Tables 4.2.6.8 and 6.1.1.4'
Cl Cl 0.1484 0.1585 'International Tables Vol C Tables 4.2.6.8 and 6.1.1.4'
Ge Ge 0.1547 1.8001 'International Tables Vol C Tables 4.2.6.8 and 6.1.1.4'
O O 0.0106 0.006 'International Tables Vol C Tables 4.2.6.8 and 6.1.1.4'

loop_
_geom_angle_atom_site_label_1
_geom_angle_atom_site_label_2
_geom_angle_atom_site_label_3
_geom_angle
Cl2' C53 Cl1' 118.6(5)
Cl2' C53 Cl3' 112.2(5)
Cl1' C53 Cl3' 114.2(5)
Cl1' C53 Cl2 131.8(6)
Cl3' C53 Cl2 103.6(5)
Cl2' C53 Cl3 112.9(5)
Cl1' C53 Cl3 93.5(4)
Cl2 C53 Cl3 110.2(5)
Cl2' C53 Cl1 92.0(5)
Cl3' C53 Cl1 130.2(5)
Cl2 C53 Cl1 105.3(5)
Cl3 C53 Cl1 104.4(4)
Cl2' C53 H53 120.3
Cl1' C53 H53 95.3
Cl3' C53 H53 92.7
Cl2 C53 H53 112.2
Cl3 C53 H53 112.2
Cl1 C53 H53 112.2
C34 As1 C35 107.51(15)
C20 O1 Ge1 120.8(2)
C33 O2 C34 113.1(2)
C2 C1 C6 118.6(3)
C2 C1 Ge1 120.4(3)
C6 C1 Ge1 120.9(3)
C3 C2 C1 119.9(3)
C3 C2 C7 117.7(3)
C1 C2 C7 122.4(3)
C4 C3 C2 122.3(3)
C4 C3 H3 118.9
C2 C3 H3 118.9
C3 C4 C5 117.1(4)
C3 C4 C10 121.5(4)
C5 C4 C10 121.3(4)
C4 C5 C6 123.1(4)
C4 C5 H5 118.5
C6 C5 H5 118.5
C5 C6 C1 118.8(3)
C5 C6 C13 116.7(3)
C1 C6 C13 124.4(3)
C2 C7 C9 111.1(3)
C2 C7 C8 111.7(3)
C9 C7 C8 110.8(3)
C2 C7 H7 107.7
C9 C7 H7 107.7
C8 C7 H7 107.7
C7 C8 H8A 109.5
C7 C8 H8B 109.5
H8A C8 H8B 109.5
C7 C8 H8C 109.5
H8A C8 H8C 109.5
H8B C8 H8C 109.5
C7 C9 H9A 109.5
C7 C9 H9B 109.5
H9A C9 H9B 109.5
C7 C9 H9C 109.5
H9A C9 H9C 109.5
H9B C9 H9C 109.5
C4 C10 C11 112.2(4)
C4 C10 C12 111.3(4)
C11 C10 C12 110.1(4)
C4 C10 H10 107.7
C11 C10 H10 107.7
C12 C10 H10 107.7
C10 C11 H11A 109.5
C10 C11 H11B 109.5
H11A C11 H11B 109.5
C10 C11 H11C 109.5
H11A C11 H11C 109.5
H11B C11 H11C 109.5
C10 C12 H12A 109.5
C10 C12 H12B 109.5
H12A C12 H12B 109.5
C10 C12 H12C 109.5
H12A C12 H12C 109.5
H12B C12 H12C 109.5
C6 C13 C15 111.7(3)
C6 C13 C14 110.5(3)
C15 C13 C14 111.0(3)
C6 C13 H13 107.9
C15 C13 H13 107.9
C14 C13 H13 107.9
C13 C14 H14A 109.5
C13 C14 H14B 109.5
H14A C14 H14B 109.5
C13 C14 H14C 109.5
H14A C14 H14C 109.5
H14B C14 H14C 109.5
C13 C15 H15A 109.5
C13 C15 H15B 109.5
H15A C15 H15B 109.5
C13 C15 H15C 109.5
H15A C15 H15C 109.5
H15B C15 H15C 109.5
O1 Ge1 C34 90.87(12)
O1 Ge1 C16 105.91(13)
C34 Ge1 C16 124.99(15)
O1 Ge1 C1 106.62(13)
C34 Ge1 C1 110.49(14)
C16 Ge1 C1 113.66(14)
C17' C16 C19 134.6(7)
C17' C16 C19' 114.5(9)
C17' C16 C18 64.6(8)
C19 C16 C18 111.6(5)
C19' C16 C18 140.1(7)
C19 C16 C17 108.5(5)
C19' C16 C17 74.9(8)
C18 C16 C17 107.1(5)
C17' C16 C18' 108.4(9)
C19 C16 C18' 69.2(8)
C19' C16 C18' 106.2(9)
C18 C16 C18' 47.0(7)
C17 C16 C18' 140.8(6)
C17' C16 Ge1 111.6(6)
C19 C16 Ge1 111.6(3)
C19' C16 Ge1 106.7(5)
C18 C16 Ge1 110.1(3)
C17 C16 Ge1 107.8(3)
C18' C16 Ge1 109.1(5)
C16 C17 H17A 109.5
C16 C17 H17B 109.5
H17A C17 H17B 109.5
C16 C17 H17C 109.5
H17A C17 H17C 109.5
H17B C17 H17C 109.5
C16 C18 H18A 109.5
C16 C18 H18B 109.5
H18A C18 H18B 109.5
C16 C18 H18C 109.5
H18A C18 H18C 109.5
H18B C18 H18C 109.5
C16 C19 H19A 109.5
C16 C19 H19B 109.5
H19A C19 H19B 109.5
C16 C19 H19C 109.5
H19A C19 H19C 109.5
H19B C19 H19C 109.5
C16 C17' H17D 109.5
C16 C17' H17E 109.5
H17D C17' H17E 109.5
C16 C17' H17F 109.5
H17D C17' H17F 109.5
H17E C17' H17F 109.5
C16 C18' H18D 109.5
C16 C18' H18E 109.5
H18D C18' H18E 109.5
C16 C18' H18F 109.5
H18D C18' H18F 109.5
H18E C18' H18F 109.5
C16 C19' H19D 109.5
C16 C19' H19E 109.5
H19D C19' H19E 109.5
C16 C19' H19F 109.5
H19D C19' H19F 109.5
H19E C19' H19F 109.5
C33 C20 O1 124.5(3)
C33 C20 C21 119.8(3)
O1 C20 C21 115.7(3)
C22 C21 C26 119.5(3)
C22 C21 C20 120.5(3)
C26 C21 C20 120.0(3)
C23 C22 C21 121.0(4)
C23 C22 H22 119.5
C21 C22 H22 119.5
C22 C23 C24 119.5(4)
C22 C23 H23 120.2
C24 C23 H23 120.2
C25 C24 C23 120.5(4)
C25 C24 H24 119.7
C23 C24 H24 119.7
C24 C25 C26 121.8(4)
C24 C25 H25 119.1
C26 C25 H25 119.1
C25 C26 C21 117.6(4)
C25 C26 C27 123.3(4)
C21 C26 C27 119.2(3)
C32 C27 C28 117.8(3)
C32 C27 C26 119.6(3)
C28 C27 C26 122.6(3)
C29 C28 C27 121.2(4)
C29 C28 H28 119.4
C27 C28 H28 119.4
C28 C29 C30 120.4(4)
C28 C29 H29 119.8
C30 C29 H29 119.8
C31 C30 C29 120.4(4)
C31 C30 H30 119.8
C29 C30 H30 119.8
C30 C31 C32 120.1(4)
C30 C31 H31 119.9
C32 C31 H31 119.9
C31 C32 C27 120.0(3)
C31 C32 C33 121.0(3)
C27 C32 C33 119.0(3)
C20 C33 O2 122.3(3)
C20 C33 C32 122.1(3)
O2 C33 C32 115.5(3)
O2 C34 As1 107.6(2)
O2 C34 Ge1 101.3(2)
As1 C34 Ge1 149.7(2)
C36 C35 C40 119.3(4)
C36 C35 As1 122.3(3)
C40 C35 As1 118.4(3)
C38 C37 C36 124.3(4)
C38 C37 H37 117.9
C36 C37 H37 117.9
C38 C39 C40 124.0(4)
C38 C39 H39 118
C40 C39 H39 118
C37 C36 C35 117.7(4)
C37 C36 C41 117.7(4)
C35 C36 C41 124.7(4)
C42' C41 C44 127.5(8)
C44 C41 C42 109.5(6)
C42' C41 C43 87.0(7)
C44 C41 C43 107.8(5)
C42 C41 C43 105.7(6)
C42' C41 C36 109.6(7)
C44 C41 C36 110.1(5)
C42 C41 C36 111.3(5)
C43 C41 C36 112.2(5)
C42' C41 C44' 106.7(8)
C42 C41 C44' 87.1(7)
C43 C41 C44' 121.1(7)
C36 C41 C44' 115.6(6)
C42' C41 C43' 111.7(8)
C44 C41 C43' 83.8(7)
C42 C41 C43' 126.9(7)
C36 C41 C43' 111.2(6)
C44' C41 C43' 101.8(8)
C41 C42 H42A 109.5
C41 C42 H42B 109.5
H42A C42 H42B 109.5
C41 C42 H42C 109.5
H42A C42 H42C 109.5
H42B C42 H42C 109.5
C41 C43 H43A 109.5
C41 C43 H43B 109.5
H43A C43 H43B 109.5
C41 C43 H43C 109.5
H43A C43 H43C 109.5
H43B C43 H43C 109.5
C41 C44 H44A 109.5
C41 C44 H44B 109.5
H44A C44 H44B 109.5
C41 C44 H44C 109.5
H44A C44 H44C 109.5
H44B C44 H44C 109.5
C41 C42' H42D 109.5
C41 C42' H42E 109.5
H42D C42' H42E 109.5
C41 C42' H42F 109.5
H42D C42' H42F 109.5
H42E C42' H42F 109.5
C41 C43' H43D 109.5
C41 C43' H43E 109.5
H43D C43' H43E 109.5
C41 C43' H43F 109.5
H43D C43' H43F 109.5
H43E C43' H43F 109.5
C41 C44' H44D 109.5
C41 C44' H44E 109.5
H44D C44' H44E 109.5
C41 C44' H44F 109.5
H44D C44' H44F 109.5
H44E C44' H44F 109.5
C37 C38 C39 116.1(4)
C37 C38 C45 124.7(6)
C39 C38 C45 119.2(6)
C37 C38 C45' 119.9(7)
C39 C38 C45' 124.0(7)
C47 C45 C38 109.0(9)
C47 C45 C46 108.8(10)
C38 C45 C46 112.4(9)
C47 C45 C48 108.5(10)
C38 C45 C48 110.6(9)
C46 C45 C48 107.6(10)
C45 C46 H46A 109.5
C45 C46 H46B 109.5
H46A C46 H46B 109.5
C45 C46 H46C 109.5
H46A C46 H46C 109.5
H46B C46 H46C 109.5
C45 C47 H47A 109.5
C45 C47 H47B 109.5
H47A C47 H47B 109.5
C45 C47 H47C 109.5
H47A C47 H47C 109.5
H47B C47 H47C 109.5
C45 C48 H48A 109.5
C45 C48 H48B 109.5
H48A C48 H48B 109.5
C45 C48 H48C 109.5
H48A C48 H48C 109.5
H48B C48 H48C 109.5
C47' C45' C48' 108.9(13)
C47' C45' C38 108.3(10)
C48' C45' C38 114.4(11)
C47' C45' C46' 104.9(12)
C48' C45' C46' 108.1(12)
C38 C45' C46' 111.7(11)
C45' C46' H46D 109.5
C45' C46' H46E 109.5
H46D C46' H46E 109.5
C45' C46' H46F 109.5
H46D C46' H46F 109.5
H46E C46' H46F 109.5
C45' C47' H47D 109.5
C45' C47' H47E 109.5
H47D C47' H47E 109.5
C45' C47' H47F 109.5
H47D C47' H47F 109.5
H47E C47' H47F 109.5
C45' C48' H48D 109.5
C45' C48' H48E 109.5
H48D C48' H48E 109.5
C45' C48' H48F 109.5
H48D C48' H48F 109.5
H48E C48' H48F 109.5
C39 C40 C35 117.4(4)
C39 C40 C49 117.1(4)
C35 C40 C49 125.4(4)
C50 C49 C52' 111.6(9)
C50 C49 C51' 90.0(7)
C52' C49 C51' 102.8(8)
C50 C49 C51 110.5(6)
C52' C49 C51 89.1(7)
C52' C49 C50' 108.1(9)
C51' C49 C50' 108.6(8)
C51 C49 C50' 129.2(8)
C50 C49 C40 117.4(5)
C52' C49 C40 116.6(7)
C51' C49 C40 114.5(6)
C51 C49 C40 107.9(5)
C50' C49 C40 106.0(6)
C50 C49 C52 105.8(7)
C51' C49 C52 119.3(7)
C51 C49 C52 105.9(6)
C50' C49 C52 97.6(9)
C40 C49 C52 108.8(5)
C49 C50 H50A 109.5
C49 C50 H50B 109.5
H50A C50 H50B 109.5
C49 C50 H50C 109.5
H50A C50 H50C 109.5
H50B C50 H50C 109.5
C49 C51 H51A 109.5
C49 C51 H51B 109.5
H51A C51 H51B 109.5
C49 C51 H51C 109.5
H51A C51 H51C 109.5
H51B C51 H51C 109.5
C49 C52 H52A 109.5
C49 C52 H52B 109.5
H52A C52 H52B 109.5
C49 C52 H52C 109.5
H52A C52 H52C 109.5
H52B C52 H52C 109.5
C49 C50' H50D 109.5
C49 C50' H50E 109.5
H50D C50' H50E 109.5
C49 C50' H50F 109.5
H50D C50' H50F 109.5
H50E C50' H50F 109.5
C49 C51' H51D 109.5
C49 C51' H51E 109.5
H51D C51' H51E 109.5
C49 C51' H51F 109.5
H51D C51' H51F 109.5
H51E C51' H51F 109.5
C49 C52' H52D 109.5
C49 C52' H52E 109.5
H52D C52' H52E 109.5
C49 C52' H52F 109.5
H52D C52' H52F 109.5
H52E C52' H52F 109.5

loop_
_geom_bond_atom_site_label_1
_geom_bond_atom_site_label_2
_geom_bond_distance
C53 Cl2' 1.667(10)
C53 Cl1' 1.736(9)
C53 Cl3' 1.748(9)
C53 Cl2 1.762(10)
C53 Cl3 1.789(9)
C53 Cl1 1.827(9)
C53 H53 1
As1 C34 1.804(4)
As1 C35 1.987(4)
O1 C20 1.362(4)
O1 Ge1 1.824(2)
O2 C33 1.398(4)
O2 C34 1.433(4)
C1 C2 1.407(5)
C1 C6 1.417(5)
C1 Ge1 1.981(4)
C2 C3 1.388(5)
C2 C7 1.523(5)
C3 C4 1.386(5)
C3 H3 0.95
C4 C5 1.387(5)
C4 C10 1.516(6)
C5 C6 1.389(5)
C5 H5 0.95
C6 C13 1.522(5)
C7 C9 1.527(5)
C7 C8 1.531(5)
C7 H7 1
C8 H8A 0.98
C8 H8B 0.98
C8 H8C 0.98
C9 H9A 0.98
C9 H9B 0.98
C9 H9C 0.98
C10 C11 1.518(7)
C10 C12 1.528(7)
C10 H10 1
C11 H11A 0.98
C11 H11B 0.98
C11 H11C 0.98
C12 H12A 0.98
C12 H12B 0.98
C12 H12C 0.98
C13 C15 1.526(6)
C13 C14 1.544(6)
C13 H13 1
C14 H14A 0.98
C14 H14B 0.98
C14 H14C 0.98
C15 H15A 0.98
C15 H15B 0.98
C15 H15C 0.98
Ge1 C34 1.977(3)
Ge1 C16 1.980(3)
C16 C17' 1.483(12)
C16 C19 1.501(8)
C16 C19' 1.513(13)
C16 C18 1.520(8)
C16 C17 1.547(8)
C16 C18' 1.558(12)
C17 H17A 0.98
C17 H17B 0.98
C17 H17C 0.98
C18 H18A 0.98
C18 H18B 0.98
C18 H18C 0.98
C19 H19A 0.98
C19 H19B 0.98
C19 H19C 0.98
C17' H17D 0.98
C17' H17E 0.98
C17' H17F 0.98
C18' H18D 0.98
C18' H18E 0.98
C18' H18F 0.98
C19' H19D 0.98
C19' H19E 0.98
C19' H19F 0.98
C20 C33 1.362(5)
C20 C21 1.442(5)
C21 C22 1.402(5)
C21 C26 1.414(5)
C22 C23 1.368(6)
C22 H22 0.95
C23 C24 1.390(7)
C23 H23 0.95
C24 C25 1.358(6)
C24 H24 0.95
C25 C26 1.403(5)
C25 H25 0.95
C26 C27 1.457(5)
C27 C32 1.409(5)
C27 C28 1.422(5)
C28 C29 1.363(6)
C28 H28 0.95
C29 C30 1.391(6)
C29 H29 0.95
C30 C31 1.377(5)
C30 H30 0.95
C31 C32 1.407(5)
C31 H31 0.95
C32 C33 1.436(5)
C35 C36 1.416(5)
C35 C40 1.424(5)
C37 C38 1.377(6)
C37 C36 1.389(6)
C37 H37 0.95
C39 C38 1.380(6)
C39 C40 1.394(6)
C39 H39 0.95
C36 C41 1.552(6)
C41 C42' 1.499(12)
C41 C44 1.533(9)
C41 C42 1.544(9)
C41 C43 1.550(9)
C41 C44' 1.558(12)
C41 C43' 1.566(11)
C42 H42A 0.98
C42 H42B 0.98
C42 H42C 0.98
C43 H43A 0.98
C43 H43B 0.98
C43 H43C 0.98
C44 H44A 0.98
C44 H44B 0.98
C44 H44C 0.98
C42' H42D 0.98
C42' H42E 0.98
C42' H42F 0.98
C43' H43D 0.98
C43' H43E 0.98
C43' H43F 0.98
C44' H44D 0.98
C44' H44E 0.98
C44' H44F 0.98
C38 C45 1.528(11)
C38 C45' 1.534(12)
C45 C47 1.511(14)
C45 C46 1.537(14)
C45 C48 1.551(14)
C46 H46A 0.98
C46 H46B 0.98
C46 H46C 0.98
C47 H47A 0.98
C47 H47B 0.98
C47 H47C 0.98
C48 H48A 0.98
C48 H48B 0.98
C48 H48C 0.98
C45' C47' 1.517(16)
C45' C48' 1.519(15)
C45' C46' 1.576(16)
C46' H46D 0.98
C46' H46E 0.98
C46' H46F 0.98
C47' H47D 0.98
C47' H47E 0.98
C47' H47F 0.98
C48' H48D 0.98
C48' H48E 0.98
C48' H48F 0.98
C40 C49 1.559(6)
C49 C50 1.507(9)
C49 C52' 1.531(11)
C49 C51' 1.536(12)
C49 C51 1.550(9)
C49 C50' 1.556(12)
C49 C52 1.560(9)
C50 H50A 0.98
C50 H50B 0.98
C50 H50C 0.98
C51 H51A 0.98
C51 H51B 0.98
C51 H51C 0.98
C52 H52A 0.98
C52 H52B 0.98
C52 H52C 0.98
C50' H50D 0.98
C50' H50E 0.98
C50' H50F 0.98
C51' H51D 0.98
C51' H51E 0.98
C51' H51F 0.98
C52' H52D 0.98
C52' H52E 0.98
C52' H52F 0.98
